data_7200180
loop_
_publ_author_name
'Guo, Yang'
'Liu, Zhan-Quan'
'Zhao, Bin'
'Feng, Yu-Hua'
'Xu, Gong-Feng'
'Yan, Shi-Ping'
'Cheng, Peng'
'Wang, Qing-Lun'
'Liao, Dai-Zheng'

_publ_section_title
;
 Two [Au(CN)2]&#x2212;-bridged heterometallic coordination polymers
 directed by different 2,2&#x2032;-bipyridyl-like ligands
;
_journal_issue 1
_journal_name_full CrystEngComm
_journal_page_first 61
_journal_paper_doi 10.1039/b809381d
_journal_volume 11
_journal_year 2009
_chemical_formula_sum 'C19 H16 Au2 Cd N6 O2'
_chemical_formula_weight 866.71
_chemical_name_systematic
;
?
;
_space_group_IT_number 15
_symmetry_cell_setting monoclinic
_symmetry_space_group_name_Hall '-C 2yc'
_symmetry_space_group_name_H-M 'C 1 2/c 1'
_atom_sites_solution_hydrogens geom
_atom_sites_solution_primary direct
_atom_sites_solution_secondary difmap
_audit_creation_method SHELXL-97
_cell_angle_alpha 90.00
_cell_angle_beta 100.697(3)
_cell_angle_gamma 90.00
_cell_formula_units_Z 8
_cell_length_a 18.991(4)
_cell_length_b 9.987(2)
_cell_length_c 24.707(5)
_cell_measurement_reflns_used 3193
_cell_measurement_temperature 294(2)
_cell_measurement_theta_max 24.53
_cell_measurement_theta_min 2.18
_cell_volume 4604.6(16)
_computing_cell_refinement 'Bruker SMART'
_computing_data_collection 'Bruker SMART'
_computing_data_reduction 'Bruker SAINT'
_computing_molecular_graphics 'Bruker SHELXTL'
_computing_publication_material 'Bruker SHELXTL'
_computing_structure_refinement 'SHELXL-97 (Sheldrick, 1997)'
_computing_structure_solution 'SHELXS-97 (Sheldrick, 1990)'
_diffrn_ambient_temperature 294(2)
_diffrn_measured_fraction_theta_full 0.987
_diffrn_measured_fraction_theta_max 0.987
_diffrn_measurement_device_type 'CCD area detector'
_diffrn_measurement_method 'phi and omega scans'
_diffrn_radiation_monochromator graphite
_diffrn_radiation_source 'fine-focus sealed tube'
_diffrn_radiation_type MoK\a
_diffrn_radiation_wavelength 0.71073
_diffrn_reflns_av_R_equivalents 0.0742
_diffrn_reflns_av_sigmaI/netI 0.0901
_diffrn_reflns_limit_h_max 15
_diffrn_reflns_limit_h_min -22
_diffrn_reflns_limit_k_max 9
_diffrn_reflns_limit_k_min -11
_diffrn_reflns_limit_l_max 29
_diffrn_reflns_limit_l_min -26
_diffrn_reflns_number 10815
_diffrn_reflns_theta_full 25.01
_diffrn_reflns_theta_max 25.01
_diffrn_reflns_theta_min 2.18
_diffrn_standards_decay_% 0
_diffrn_standards_interval_count 0
_diffrn_standards_interval_time 0
_diffrn_standards_number 0
_exptl_absorpt_coefficient_mu 13.654
_exptl_absorpt_correction_T_max 0.1710
_exptl_absorpt_correction_T_min 0.0839
_exptl_absorpt_correction_type numerical
_exptl_absorpt_process_details 'Bruker SHELXTL'
_exptl_crystal_density_diffrn 2.500
_exptl_crystal_density_meas ?
_exptl_crystal_density_method 'not measured'
_exptl_crystal_F_000 3152
_exptl_crystal_size_max 0.36
_exptl_crystal_size_mid 0.30
_exptl_crystal_size_min 0.20
_refine_diff_density_max 3.033
_refine_diff_density_min -3.506
_refine_diff_density_rms 0.324
_refine_ls_extinction_method none
_refine_ls_goodness_of_fit_ref 1.030
_refine_ls_hydrogen_treatment constr
_refine_ls_matrix_type full
_refine_ls_number_parameters 274
_refine_ls_number_reflns 4002
_refine_ls_number_restraints 32
_refine_ls_restrained_S_all 1.031
_refine_ls_R_factor_all 0.0963
_refine_ls_R_factor_gt 0.0636
_refine_ls_shift/su_max 0.001
_refine_ls_shift/su_mean 0.000
_refine_ls_structure_factor_coef Fsqd
_refine_ls_weighting_details 'calc w=1/[\s^2^(Fo^2^)+(0.0956P)^2^+0.0000P] where P=(Fo^2^+2Fc^2^)/3'
_refine_ls_weighting_scheme calc
_refine_ls_wR_factor_gt 0.1530
_refine_ls_wR_factor_ref 0.1705
_reflns_number_gt 2747
_reflns_number_total 4002
_reflns_threshold_expression >2sigma(I)
_cod_data_source_file b809381d.txt
_cod_data_source_block 1
_cod_depositor_comments
;
The following automatic conversions were performed:
'_symmetry_cell_setting' value 'Monoclinic' changed to 'monoclinic'
according to '/home/saulius/struct/CIF-dictionaries/cif_core.dic'
dictionary named 'cif_core.dic' version 2.4.1 from 2010-06-29.

Automatic conversion script
Id: cif_fix_enum 1527 2010-12-29 10:47:43Z saulius 

The following automatic conversions were performed:

'_exptl_crystal_density_meas' value 'none' was changed to '?' - the
value is perceived as not measured.

Automatic conversion script
Id: cif_fix_values 3008 2015-01-20 13:52:24Z robertas 
;
_cod_original_cell_volume 4604.8(16)
_cod_original_sg_symbol_H-M C2/c
_cod_database_code 7200180

loop_
_symmetry_equiv_pos_as_xyz
'x, y, z'
'-x, y, -z+1/2'
'x+1/2, y+1/2, z'
'-x+1/2, y+1/2, -z+1/2'
'-x, -y, -z'
'x, -y, z-1/2'
'-x+1/2, -y+1/2, -z'
'x+1/2, -y+1/2, z-1/2'

loop_
_atom_site_label
_atom_site_type_symbol
_atom_site_fract_x
_atom_site_fract_y
_atom_site_fract_z
_atom_site_U_iso_or_equiv
_atom_site_adp_type
_atom_site_occupancy
_atom_site_symmetry_multiplicity
_atom_site_calc_flag
_atom_site_refinement_flags
_atom_site_disorder_assembly
_atom_site_disorder_group
Au2 Au 0.03997(4) 1.38710(7) 1.04792(3) 0.0411(3) Uani 1 1 d . . .
Au1 Au 0.33242(3) 1.28491(7) 0.88340(3) 0.0391(3) Uani 1 1 d . . .
Cd1 Cd 0.08105(6) 1.04074(12) 0.89063(5) 0.0300(3) Uani 1 1 d . . .
O1 O 0.0489(8) 1.183(2) 0.8178(7) 0.103(7) Uani 1 1 d . . .
N1 N -0.0389(8) 0.9716(16) 0.8761(7) 0.047(4) Uani 1 1 d . . .
N2 N 0.1990(8) 1.1153(16) 0.8931(6) 0.045(4) Uani 1 1 d . . .
N3 N 0.0602(11) 1.1896(17) 0.9539(8) 0.063(5) Uani 1 1 d . . .
N4 N 0.0310(11) 1.563(2) 1.1519(8) 0.068(5) Uani 1 1 d U . .
N5 N 0.0995(7) 0.8431(16) 0.8423(6) 0.039(4) Uani 1 1 d . . .
N6 N 0.1203(7) 0.8737(15) 0.9534(7) 0.040(4) Uani 1 1 d . . .
C1 C -0.0860(9) 0.9058(18) 0.8769(8) 0.040(4) Uani 1 1 d . . .
C2 C 0.2493(8) 1.1727(18) 0.8890(6) 0.032(4) Uani 1 1 d . . .
C3 C 0.0478(11) 1.2639(19) 0.9853(10) 0.051(5) Uani 1 1 d . . .
C4 C 0.0327(11) 1.499(2) 1.1132(8) 0.052(5) Uani 1 1 d . . .
C5 C 0.0854(11) 0.829(3) 0.7895(9) 0.062(6) Uani 1 1 d . . .
H5 H 0.0700 0.9032 0.7679 0.075 Uiso 1 1 calc R . .
C6 C 0.0922(15) 0.706(3) 0.7632(11) 0.087(10) Uani 1 1 d . . .
H6 H 0.0809 0.6971 0.7251 0.105 Uiso 1 1 calc R . .
C7 C 0.1162(13) 0.602(3) 0.7962(14) 0.077(8) Uani 1 1 d . . .
H7 H 0.1217 0.5199 0.7795 0.093 Uiso 1 1 calc R . .
C8 C 0.1332(10) 0.607(2) 0.8530(10) 0.051(5) Uani 1 1 d . . .
C9 C 0.1591(13) 0.504(3) 0.8936(12) 0.077(7) Uani 1 1 d U . .
H9 H 0.1678 0.4201 0.8799 0.093 Uiso 1 1 calc R . .
C10 C 0.1711(13) 0.517(2) 0.9462(12) 0.078(7) Uani 1 1 d U . .
H10 H 0.1876 0.4456 0.9691 0.093 Uiso 1 1 calc R . .
C11 C 0.1587(10) 0.645(2) 0.9688(11) 0.059(6) Uani 1 1 d . . .
C12 C 0.1697(13) 0.668(3) 1.0267(10) 0.082(9) Uani 1 1 d . . .
H12 H 0.1862 0.5992 1.0511 0.098 Uiso 1 1 calc R . .
C13 C 0.1559(14) 0.790(3) 1.0458(11) 0.075(7) Uani 1 1 d U . .
H13 H 0.1630 0.8072 1.0834 0.090 Uiso 1 1 calc R . .
C14 C 0.1307(11) 0.891(2) 1.0077(9) 0.056(5) Uani 1 1 d U . .
H14 H 0.1206 0.9742 1.0211 0.068 Uiso 1 1 calc R . .
C15 C 0.1331(8) 0.7522(18) 0.9325(9) 0.042(5) Uani 1 1 d . . .
C16 C 0.1204(8) 0.7396(18) 0.8751(8) 0.036(4) Uani 1 1 d . . .
O2 O 0.8931(11) 0.7151(19) 0.2650(7) 0.095(6) Uani 1 1 d . . .
H2 H 0.8779 0.7237 0.2319 0.142 Uiso 1 1 calc R . .
C17 C 0.8421(13) 0.767(2) 0.2949(11) 0.080(8) Uani 1 1 d D . .
H17 H 0.8683 0.7945 0.3312 0.096 Uiso 1 1 calc R . .
C18 C 0.8060(18) 0.888(3) 0.2674(12) 0.126(12) Uani 1 1 d D . .
H18A H 0.8413 0.9546 0.2637 0.189 Uiso 1 1 calc R . .
H18B H 0.7733 0.9235 0.2891 0.189 Uiso 1 1 calc R . .
H18C H 0.7800 0.8643 0.2315 0.189 Uiso 1 1 calc R . .
C19 C 0.7910(16) 0.659(3) 0.3040(16) 0.122(12) Uani 1 1 d D . .
H19A H 0.7594 0.6391 0.2699 0.183 Uiso 1 1 calc R . .
H19B H 0.7634 0.6883 0.3306 0.183 Uiso 1 1 calc R . .
H19C H 0.8173 0.5797 0.3173 0.183 Uiso 1 1 calc R . .

loop_
_atom_site_aniso_label
_atom_site_aniso_U_11
_atom_site_aniso_U_22
_atom_site_aniso_U_33
_atom_site_aniso_U_23
_atom_site_aniso_U_13
_atom_site_aniso_U_12
Au2 0.0434(4) 0.0412(5) 0.0408(5) -0.0037(3) 0.0135(3) 0.0030(3)
Au1 0.0249(4) 0.0437(5) 0.0507(5) 0.0026(4) 0.0127(3) -0.0114(3)
Cd1 0.0266(6) 0.0295(7) 0.0366(8) 0.0014(6) 0.0125(5) -0.0062(5)
O1 0.048(9) 0.168(18) 0.099(14) 0.102(14) 0.028(9) 0.022(10)
N1 0.026(8) 0.052(10) 0.065(11) 0.006(9) 0.013(8) -0.009(7)
N2 0.038(9) 0.059(11) 0.038(9) -0.006(8) 0.005(7) -0.014(8)
N3 0.083(14) 0.046(11) 0.072(14) -0.002(10) 0.043(11) 0.007(10)
N4 0.079(9) 0.078(9) 0.051(8) -0.018(7) 0.021(7) -0.001(7)
N5 0.030(8) 0.045(9) 0.045(10) -0.017(8) 0.010(7) -0.010(7)
N6 0.027(7) 0.040(9) 0.053(10) 0.018(8) 0.010(7) 0.002(7)
C1 0.024(9) 0.048(11) 0.054(12) 0.003(9) 0.022(8) -0.004(9)
C2 0.026(9) 0.047(11) 0.024(9) -0.008(8) 0.009(7) -0.015(8)
C3 0.052(12) 0.029(11) 0.071(16) 0.015(11) 0.009(11) 0.005(10)
C4 0.054(12) 0.059(13) 0.046(13) -0.022(11) 0.015(10) -0.003(10)
C5 0.046(12) 0.101(18) 0.042(13) -0.024(13) 0.016(10) -0.018(12)
C6 0.09(2) 0.12(2) 0.066(18) -0.054(19) 0.052(16) -0.054(19)
C7 0.061(15) 0.066(17) 0.12(3) -0.039(17) 0.045(16) -0.020(13)
C8 0.035(10) 0.059(14) 0.064(15) -0.021(12) 0.025(10) -0.009(10)
C9 0.069(10) 0.062(10) 0.101(11) -0.009(9) 0.017(8) 0.001(8)
C10 0.072(10) 0.063(10) 0.098(11) 0.012(9) 0.016(8) 0.000(8)
C11 0.028(10) 0.054(14) 0.099(19) 0.025(13) 0.016(10) -0.012(9)
C12 0.070(16) 0.12(2) 0.059(17) 0.065(17) 0.010(13) -0.010(15)
C13 0.080(10) 0.084(11) 0.062(10) 0.022(8) 0.015(8) -0.004(8)
C14 0.060(9) 0.067(9) 0.042(9) 0.019(8) 0.010(7) 0.000(8)
C15 0.014(8) 0.040(11) 0.072(15) 0.028(10) 0.011(8) -0.006(8)
C16 0.024(8) 0.040(11) 0.047(12) -0.018(9) 0.017(8) -0.011(8)
O2 0.146(18) 0.088(12) 0.072(12) 0.020(11) 0.077(13) 0.031(12)
C17 0.084(18) 0.11(2) 0.059(16) 0.021(15) 0.034(14) 0.033(16)
C18 0.12(3) 0.19(4) 0.06(2) 0.01(2) 0.006(18) 0.03(3)
C19 0.09(2) 0.10(2) 0.19(4) 0.01(2) 0.06(2) -0.012(19)

loop_
_atom_type_symbol
_atom_type_description
_atom_type_scat_dispersion_real
_atom_type_scat_dispersion_imag
_atom_type_scat_source
C C 0.0033 0.0016 'International Tables Vol C Tables 4.2.6.8 and 6.1.1.4'
H H 0.0000 0.0000 'International Tables Vol C Tables 4.2.6.8 and 6.1.1.4'
N N 0.0061 0.0033 'International Tables Vol C Tables 4.2.6.8 and 6.1.1.4'
O O 0.0106 0.0060 'International Tables Vol C Tables 4.2.6.8 and 6.1.1.4'
Cd Cd -0.8075 1.2024 'International Tables Vol C Tables 4.2.6.8 and 6.1.1.4'
Au Au -2.0133 8.8022 'International Tables Vol C Tables 4.2.6.8 and 6.1.1.4'

loop_
_geom_angle_atom_site_label_1
_geom_angle_atom_site_label_2
_geom_angle_atom_site_label_3
_geom_angle
_geom_angle_site_symmetry_1
_geom_angle_site_symmetry_3
_geom_angle_publ_flag
C4 Au2 C3 176.4(8) . . ?
C4 Au2 Au1 91.9(6) . 7_577 ?
C3 Au2 Au1 85.5(6) . 7_577 ?
C2 Au1 C1 177.5(7) . 3 ?
C2 Au1 Au2 101.3(5) . 7_577 ?
C1 Au1 Au2 81.0(5) 3 7_577 ?
N3 Cd1 O1 94.6(7) . . ?
N3 Cd1 N6 95.0(6) . . ?
O1 Cd1 N6 170.2(7) . . ?
N3 Cd1 N1 90.5(6) . . ?
O1 Cd1 N1 87.3(6) . . ?
N6 Cd1 N1 94.2(5) . . ?
N3 Cd1 N2 93.6(6) . . ?
O1 Cd1 N2 86.4(5) . . ?
N6 Cd1 N2 91.4(5) . . ?
N1 Cd1 N2 172.7(5) . . ?
N3 Cd1 N5 164.9(6) . . ?
O1 Cd1 N5 99.5(7) . . ?
N6 Cd1 N5 71.1(6) . . ?
N1 Cd1 N5 84.7(5) . . ?
N2 Cd1 N5 92.7(5) . . ?
C1 N1 Cd1 158.8(15) . . ?
C2 N2 Cd1 166.4(15) . . ?
C3 N3 Cd1 178(2) . . ?
C5 N5 C16 120.9(18) . . ?
C5 N5 Cd1 125.4(16) . . ?
C16 N5 Cd1 113.4(11) . . ?
C14 N6 C15 119.6(16) . . ?
C14 N6 Cd1 123.7(14) . . ?
C15 N6 Cd1 116.7(12) . . ?
N1 C1 Au1 176.4(18) . 3_445 ?
N2 C2 Au1 175.4(17) . . ?
N3 C3 Au2 171(2) . . ?
N4 C4 Au2 177(2) . . ?
N5 C5 C6 123(3) . . ?
N5 C5 H5 118.5 . . ?
C6 C5 H5 118.5 . . ?
C7 C6 C5 116(2) . . ?
C7 C6 H6 121.9 . . ?
C5 C6 H6 121.9 . . ?
C6 C7 C8 125(2) . . ?
C6 C7 H7 117.5 . . ?
C8 C7 H7 117.5 . . ?
C7 C8 C9 131(2) . . ?
C7 C8 C16 113(2) . . ?
C9 C8 C16 116(2) . . ?
C10 C9 C8 127(2) . . ?
C10 C9 H9 116.7 . . ?
C8 C9 H9 116.7 . . ?
C9 C10 C11 118(2) . . ?
C9 C10 H10 120.8 . . ?
C11 C10 H10 120.8 . . ?
C15 C11 C12 119(2) . . ?
C15 C11 C10 119(2) . . ?
C12 C11 C10 122(2) . . ?
C13 C12 C11 120(2) . . ?
C13 C12 H12 120.2 . . ?
C11 C12 H12 120.2 . . ?
C12 C13 C14 118(2) . . ?
C12 C13 H13 120.8 . . ?
C14 C13 H13 120.8 . . ?
N6 C14 C13 124(2) . . ?
N6 C14 H14 118.1 . . ?
C13 C14 H14 118.1 . . ?
N6 C15 C16 117.2(16) . . ?
N6 C15 C11 120(2) . . ?
C16 C15 C11 123(2) . . ?
N5 C16 C15 121.6(16) . . ?
N5 C16 C8 121.7(17) . . ?
C15 C16 C8 116.7(19) . . ?
C17 O2 H2 109.5 . . ?
O2 C17 C18 111(2) . . ?
O2 C17 C19 110(2) . . ?
C18 C17 C19 113(3) . . ?
O2 C17 H17 107.4 . . ?
C18 C17 H17 107.4 . . ?
C19 C17 H17 107.4 . . ?
C17 C18 H18A 109.5 . . ?
C17 C18 H18B 109.5 . . ?
H18A C18 H18B 109.5 . . ?
C17 C18 H18C 109.5 . . ?
H18A C18 H18C 109.5 . . ?
H18B C18 H18C 109.5 . . ?
C17 C19 H19A 109.5 . . ?
C17 C19 H19B 109.5 . . ?
H19A C19 H19B 109.5 . . ?
C17 C19 H19C 109.5 . . ?
H19A C19 H19C 109.5 . . ?
H19B C19 H19C 109.5 . . ?

loop_
_geom_bond_atom_site_label_1
_geom_bond_atom_site_label_2
_geom_bond_distance
_geom_bond_site_symmetry_2
_geom_bond_publ_flag
Au2 C4 1.990(19) . ?
Au2 C3 2.00(2) . ?
Au2 Au1 3.1902(11) 7_577 ?
Au1 C2 1.962(16) . ?
Au1 C1 1.994(17) 3 ?
Au1 Au2 3.1903(11) 7_577 ?
Cd1 N3 2.245(18) . ?
Cd1 O1 2.283(14) . ?
Cd1 N6 2.304(14) . ?
Cd1 N1 2.344(15) . ?
Cd1 N2 2.351(15) . ?
Cd1 N5 2.366(14) . ?
N1 C1 1.11(2) . ?
N2 C2 1.13(2) . ?
N3 C3 1.13(2) . ?
N4 C4 1.15(2) . ?
N5 C5 1.29(2) . ?
N5 C16 1.33(2) . ?
N6 C14 1.33(2) . ?
N6 C15 1.36(2) . ?
C1 Au1 1.994(17) 3_445 ?
C5 C6 1.41(3) . ?
C5 H5 0.9300 . ?
C6 C7 1.35(4) . ?
C6 H6 0.9300 . ?
C7 C8 1.38(3) . ?
C7 H7 0.9300 . ?
C8 C9 1.46(3) . ?
C8 C16 1.47(2) . ?
C9 C10 1.28(3) . ?
C9 H9 0.9300 . ?
C10 C11 1.43(3) . ?
C10 H10 0.9300 . ?
C11 C15 1.42(3) . ?
C11 C12 1.42(3) . ?
C12 C13 1.35(3) . ?
C12 H12 0.9300 . ?
C13 C14 1.40(3) . ?
C13 H13 0.9300 . ?
C14 H14 0.9300 . ?
C15 C16 1.40(3) . ?
O2 C17 1.42(3) . ?
O2 H2 0.8200 . ?
C17 C18 1.494(10) . ?
C17 C19 1.497(10) . ?
C17 H17 0.9800 . ?
C18 H18A 0.9600 . ?
C18 H18B 0.9600 . ?
C18 H18C 0.9600 . ?
C19 H19A 0.9600 . ?
C19 H19B 0.9600 . ?
C19 H19C 0.9600 . ?

loop_
_geom_torsion_atom_site_label_1
_geom_torsion_atom_site_label_2
_geom_torsion_atom_site_label_3
_geom_torsion_atom_site_label_4
_geom_torsion
_geom_torsion_site_symmetry_1
_geom_torsion_site_symmetry_2
_geom_torsion_site_symmetry_3
_geom_torsion_site_symmetry_4
_geom_torsion_publ_flag
N3 Cd1 N1 C1 -110(4) . . . . ?
O1 Cd1 N1 C1 155(4) . . . . ?
N6 Cd1 N1 C1 -15(4) . . . . ?
N2 Cd1 N1 C1 125(5) . . . . ?
N5 Cd1 N1 C1 56(4) . . . . ?
N3 Cd1 N2 C2 -72(6) . . . . ?
O1 Cd1 N2 C2 23(6) . . . . ?
N6 Cd1 N2 C2 -167(6) . . . . ?
N1 Cd1 N2 C2 53(8) . . . . ?
N5 Cd1 N2 C2 122(6) . . . . ?
O1 Cd1 N3 C3 77(55) . . . . ?
N6 Cd1 N3 C3 -105(55) . . . . ?
N1 Cd1 N3 C3 -11(55) . . . . ?
N2 Cd1 N3 C3 163(55) . . . . ?
N5 Cd1 N3 C3 -82(55) . . . . ?
N3 Cd1 N5 C5 152(2) . . . . ?
O1 Cd1 N5 C5 -6.8(15) . . . . ?
N6 Cd1 N5 C5 175.9(16) . . . . ?
N1 Cd1 N5 C5 79.6(15) . . . . ?
N2 Cd1 N5 C5 -93.6(15) . . . . ?
N3 Cd1 N5 C16 -22(3) . . . . ?
O1 Cd1 N5 C16 179.1(11) . . . . ?
N6 Cd1 N5 C16 1.8(10) . . . . ?
N1 Cd1 N5 C16 -94.5(11) . . . . ?
N2 Cd1 N5 C16 92.3(11) . . . . ?
N3 Cd1 N6 C14 -6.7(15) . . . . ?
O1 Cd1 N6 C14 164(3) . . . . ?
N1 Cd1 N6 C14 -97.6(14) . . . . ?
N2 Cd1 N6 C14 87.1(14) . . . . ?
N5 Cd1 N6 C14 179.5(15) . . . . ?
N3 Cd1 N6 C15 173.4(11) . . . . ?
O1 Cd1 N6 C15 -16(4) . . . . ?
N1 Cd1 N6 C15 82.4(11) . . . . ?
N2 Cd1 N6 C15 -92.9(11) . . . . ?
N5 Cd1 N6 C15 -0.5(10) . . . . ?
Cd1 N1 C1 Au1 44(29) . . . 3_445 ?
Cd1 N2 C2 Au1 41(23) . . . . ?
C1 Au1 C2 N2 -26(30) 3 . . . ?
Au2 Au1 C2 N2 133(19) 7_577 . . . ?
Cd1 N3 C3 Au2 149(47) . . . . ?
C4 Au2 C3 N3 -59(20) . . . . ?
Au1 Au2 C3 N3 -14(12) 7_577 . . . ?
C3 Au2 C4 N4 60(48) . . . . ?
Au1 Au2 C4 N4 15(43) 7_577 . . . ?
C16 N5 C5 C6 -1(3) . . . . ?
Cd1 N5 C5 C6 -175.0(15) . . . . ?
N5 C5 C6 C7 -1(3) . . . . ?
C5 C6 C7 C8 1(4) . . . . ?
C6 C7 C8 C9 180(2) . . . . ?
C6 C7 C8 C16 2(3) . . . . ?
C7 C8 C9 C10 -177(2) . . . . ?
C16 C8 C9 C10 1(3) . . . . ?
C8 C9 C10 C11 0(4) . . . . ?
C9 C10 C11 C15 0(3) . . . . ?
C9 C10 C11 C12 179(2) . . . . ?
C15 C11 C12 C13 0(3) . . . . ?
C10 C11 C12 C13 -179(2) . . . . ?
C11 C12 C13 C14 0(4) . . . . ?
C15 N6 C14 C13 1(3) . . . . ?
Cd1 N6 C14 C13 -178.7(16) . . . . ?
C12 C13 C14 N6 -1(3) . . . . ?
C14 N6 C15 C16 179.2(15) . . . . ?
Cd1 N6 C15 C16 -0.8(17) . . . . ?
C14 N6 C15 C11 -1(2) . . . . ?
Cd1 N6 C15 C11 178.9(11) . . . . ?
C12 C11 C15 N6 1(2) . . . . ?
C10 C11 C15 N6 179.3(16) . . . . ?
C12 C11 C15 C16 -179.7(17) . . . . ?
C10 C11 C15 C16 -1(3) . . . . ?
C5 N5 C16 C15 -177.5(16) . . . . ?
Cd1 N5 C16 C15 -3.0(18) . . . . ?
C5 N5 C16 C8 4(2) . . . . ?
Cd1 N5 C16 C8 178.8(12) . . . . ?
N6 C15 C16 N5 3(2) . . . . ?
C11 C15 C16 N5 -177.0(15) . . . . ?
N6 C15 C16 C8 -179.0(13) . . . . ?
C11 C15 C16 C8 1(2) . . . . ?
C7 C8 C16 N5 -4(2) . . . . ?
C9 C8 C16 N5 177.3(17) . . . . ?
C7 C8 C16 C15 177.2(16) . . . . ?
C9 C8 C16 C15 -1(2) . . . . ?
